data_4102522
loop_
_publ_author_name
'Yu Shibata'
'Keiichi Noguchi'
'Ken Tanaka'

_publ_contact_author_address
;
Department of Applied Chemistry
Graduate School of Engineering
Tokyo University of Agriculture and Technology
Koganei
Tokyo 184-8588
Japan
;
_publ_contact_author_email tanaka-k@cc.tuat.ac.jp
_publ_contact_author_fax +81-42-388-7037
_publ_contact_author_name 'Dr Ken Tanaka'
_publ_contact_author_phone +81-42-388-7037
_publ_section_title
;
 Cationic Rhodium(I) Complex-Catalyzed [3 + 2] and [2 + 1] Cycloadditions
 of Propargyl Esters with Electron-Deficient Alkynes and Alkenes
;
_journal_name_full 'Journal of the American Chemical Society'
_journal_page_first 7896
_journal_page_last 7898
_journal_paper_doi 10.1021/ja102418h
_journal_volume 132
_journal_year 2010
_chemical_formula_moiety 'C14 H21 N O5'
_chemical_formula_sum 'C14 H21 N O5'
_chemical_formula_weight 283.32
_chemical_name_systematic
;
 1-(1-Acetoxy-2-methylpropenyl)-2-dimethylcarbamoylcyclopropanecarboxylic
 acid methyl ester
;
_space_group_IT_number 33
_symmetry_cell_setting orthorhombic
_symmetry_Int_Tables_number 33
_symmetry_space_group_name_Hall 'P 2c -2n'
_symmetry_space_group_name_H-M 'P n a 21'
_atom_sites_solution_hydrogens geom
_atom_sites_solution_primary direct
_atom_sites_solution_secondary difmap
_audit_creation_date 2010-01-29
_audit_creation_method SHELXL-97
_cell_angle_alpha 90.00
_cell_angle_beta 90.00
_cell_angle_gamma 90.00
_cell_formula_units_Z 8
_cell_length_a 15.6993(4)
_cell_length_b 6.8584(2)
_cell_length_c 28.0209(8)
_cell_measurement_reflns_used 29466
_cell_measurement_temperature 193(2)
_cell_measurement_theta_max 70.9
_cell_measurement_theta_min 3.2
_cell_volume 3017.07(15)
_computing_cell_refinement PROCESS-AUTO
_computing_data_collection PROCESS-AUTO
_computing_data_reduction CrystalStructure
_computing_publication_material 'SHELXL-97 (Sheldrick, 1997)'
_computing_structure_refinement 'SHELXL-97 (Sheldrick, 1997)'
_computing_structure_solution SIR2004
_diffrn_ambient_temperature 193(2)
_diffrn_detector_area_resol_mean 10.00
_diffrn_measured_fraction_theta_full 0.999
_diffrn_measured_fraction_theta_max 0.999
_diffrn_measurement_device_type 'Rigaku RAXIS-RAPID'
_diffrn_measurement_method \w
_diffrn_radiation_monochromator graphite
_diffrn_radiation_source 'rotating anode'
_diffrn_radiation_type CuK\a
_diffrn_radiation_wavelength 1.54187
_diffrn_reflns_av_R_equivalents 0.0000
_diffrn_reflns_av_sigmaI/netI 0.2043
_diffrn_reflns_limit_h_max 18
_diffrn_reflns_limit_h_min 0
_diffrn_reflns_limit_k_max 8
_diffrn_reflns_limit_k_min 0
_diffrn_reflns_limit_l_max 33
_diffrn_reflns_limit_l_min 0
_diffrn_reflns_number 2824
_diffrn_reflns_theta_full 68.24
_diffrn_reflns_theta_max 68.24
_diffrn_reflns_theta_min 3.15
_exptl_absorpt_coefficient_mu 0.788
_exptl_absorpt_correction_T_max 0.924
_exptl_absorpt_correction_T_min 0.765
_exptl_absorpt_correction_type numerical
_exptl_absorpt_process_details
;
    Higashi, T. (1999). Program for Absorption Correction.
    Rigaku Corporation, Tokyo, Japan.
;
_exptl_crystal_colour colorless
_exptl_crystal_density_diffrn 1.247
_exptl_crystal_density_method 'not measured'
_exptl_crystal_description block
_exptl_crystal_F_000 1216
_exptl_crystal_size_max 0.30
_exptl_crystal_size_mid 0.25
_exptl_crystal_size_min 0.08
_refine_diff_density_max 0.793
_refine_diff_density_min -0.319
_refine_diff_density_rms 0.084
_refine_ls_extinction_method none
_refine_ls_goodness_of_fit_ref 1.006
_refine_ls_hydrogen_treatment constr
_refine_ls_matrix_type full
_refine_ls_number_parameters 361
_refine_ls_number_reflns 2824
_refine_ls_number_restraints 1
_refine_ls_restrained_S_all 1.006
_refine_ls_R_factor_all 0.1776
_refine_ls_R_factor_gt 0.1264
_refine_ls_shift/su_max 0.007
_refine_ls_shift/su_mean 0.001
_refine_ls_structure_factor_coef Fsqd
_refine_ls_weighting_details 'calc w=1/[\s^2^(Fo^2^)+(0.0130P)^2^+0.0000P] where P=(Fo^2^+2Fc^2^)/3'
_refine_ls_weighting_scheme calc
_refine_ls_wR_factor_gt 0.2780
_refine_ls_wR_factor_ref 0.3200
_reflns_number_gt 970
_reflns_number_total 2824
_reflns_threshold_expression >2sigma(I)
_cod_data_source_file ja102418h_si_002.cif
_cod_data_source_block I
_cod_original_cell_volume 3017.05(15)
_cod_database_code 4102522

loop_
_symmetry_equiv_pos_site_id
_symmetry_equiv_pos_as_xyz
1 +X,+Y,+Z
2 1/2-X,1/2+Y,1/2+Z
3 1/2+X,1/2-Y,+Z
4 -X,-Y,1/2+Z

loop_
_atom_site_label
_atom_site_type_symbol
_atom_site_fract_x
_atom_site_fract_y
_atom_site_fract_z
_atom_site_U_iso_or_equiv
_atom_site_adp_type
_atom_site_occupancy
_atom_site_symmetry_multiplicity
_atom_site_calc_flag
_atom_site_refinement_flags
O1 O 0.2883(6) 0.6292(14) 0.6440(4) 0.067(3) Uani 1 1 d .
O2 O 0.6103(6) 0.1032(15) 0.3162(3) 0.056(2) Uani 1 1 d .
O3 O 0.5202(7) -0.2001(17) 0.3904(4) 0.072(3) Uani 1 1 d .
O4 O 0.1430(6) 0.6049(15) 0.5363(4) 0.066(3) Uani 1 1 d .
O5 O 0.2336(6) 0.3023(18) 0.4639(4) 0.069(3) Uani 1 1 d .
O6 O 0.3487(6) 0.1522(18) 0.2592(4) 0.085(3) Uani 1 1 d .
O7 O 0.4643(6) 0.1433(15) 0.2126(4) 0.071(3) Uani 1 1 d .
O8 O 0.2096(8) 0.8685(16) 0.5672(4) 0.093(4) Uani 1 1 d .
O10 O 0.5429(7) 0.3655(14) 0.2919(5) 0.085(3) Uani 1 1 d .
O11 O 0.4021(6) 0.665(2) 0.5971(4) 0.100(4) Uani 1 1 d .
N1 N 0.4761(8) 0.1146(17) 0.4089(4) 0.064(3) Uani 1 1 d .
N2 N 0.2763(8) 0.609(2) 0.4471(5) 0.072(4) Uani 1 1 d .
C1 C 0.4303(9) -0.036(2) 0.3354(5) 0.061(3) Uani 1 1 d .
H1 H 0.3746 0.0342 0.3384 0.074 Uiso 1 1 calc R
C2 C 0.4719(8) -0.019(2) 0.2861(5) 0.058(3) Uani 1 1 d .
C3 C 0.4279(10) -0.216(2) 0.3031(6) 0.060(4) Uani 1 1 d .
H3A H 0.3727 -0.2519 0.2884 0.072 Uiso 1 1 calc R
H3B H 0.4652 -0.3271 0.3115 0.072 Uiso 1 1 calc R
C4 C 0.4801(9) -0.049(2) 0.3807(5) 0.064(4) Uani 1 1 d .
C5 C 0.5184(10) 0.104(2) 0.4555(6) 0.078(4) Uani 1 1 d .
H5A H 0.5118 0.2286 0.4722 0.093 Uiso 1 1 calc R
H5B H 0.5791 0.0765 0.4509 0.093 Uiso 1 1 calc R
H5C H 0.4926 -0.0004 0.4745 0.093 Uiso 1 1 calc R
C6 C 0.4392(15) 0.310(3) 0.3991(7) 0.121(9) Uani 1 1 d .
H6A H 0.4479 0.3947 0.4269 0.145 Uiso 1 1 calc R
H6B H 0.3780 0.2974 0.3928 0.145 Uiso 1 1 calc R
H6C H 0.4673 0.3678 0.3712 0.145 Uiso 1 1 calc R
C7 C 0.4225(8) 0.104(2) 0.2526(6) 0.064(4) Uani 1 1 d .
C8 C 0.4188(11) 0.270(2) 0.1806(7) 0.066(4) Uani 1 1 d .
H8A H 0.4533 0.2930 0.1520 0.079 Uiso 1 1 calc R
H8B H 0.4073 0.3943 0.1965 0.079 Uiso 1 1 calc R
H8C H 0.3649 0.2085 0.1714 0.079 Uiso 1 1 calc R
C9 C 0.5668(8) -0.020(2) 0.2839(5) 0.055(3) Uani 1 1 d .
C10 C 0.6140(9) -0.134(2) 0.2561(5) 0.063(4) Uani 1 1 d .
C11 C 0.5700(12) -0.2612(18) 0.2207(5) 0.063(5) Uani 1 1 d .
H11A H 0.6123 -0.3385 0.2033 0.075 Uiso 1 1 calc R
H11B H 0.5381 -0.1798 0.1982 0.075 Uiso 1 1 calc R
H11C H 0.5306 -0.3488 0.2374 0.075 Uiso 1 1 calc R
C12 C 0.7101(9) -0.143(2) 0.2601(6) 0.074(4) Uani 1 1 d .
H12A H 0.7324 -0.2380 0.2370 0.089 Uiso 1 1 calc R
H12B H 0.7261 -0.1835 0.2925 0.089 Uiso 1 1 calc R
H12C H 0.7342 -0.0144 0.2534 0.089 Uiso 1 1 calc R
C13 C 0.5978(10) 0.304(4) 0.3164(5) 0.082(6) Uani 1 1 d .
C14 C 0.6509(10) 0.399(3) 0.3535(7) 0.096(6) Uani 1 1 d .
H14A H 0.6936 0.3058 0.3651 0.115 Uiso 1 1 calc R
H14B H 0.6146 0.4398 0.3801 0.115 Uiso 1 1 calc R
H14C H 0.6796 0.5126 0.3399 0.115 Uiso 1 1 calc R
C15 C 0.3254(8) 0.457(2) 0.5204(5) 0.065(4) Uani 1 1 d .
H15 H 0.3818 0.5240 0.5178 0.078 Uiso 1 1 calc R
C16 C 0.2809(8) 0.480(2) 0.5684(5) 0.056(3) Uani 1 1 d .
C17 C 0.3224(12) 0.290(3) 0.5556(6) 0.074(5) Uani 1 1 d .
H17A H 0.2848 0.1783 0.5479 0.089 Uiso 1 1 calc R
H17B H 0.3758 0.2551 0.5722 0.089 Uiso 1 1 calc R
C18 C 0.2735(8) 0.455(2) 0.4757(6) 0.063(4) Uani 1 1 d .
C19 C 0.3223(11) 0.780(2) 0.4604(6) 0.068(4) Uani 1 1 d .
H19A H 0.3172 0.8779 0.4351 0.082 Uiso 1 1 calc R
H19B H 0.3825 0.7472 0.4651 0.082 Uiso 1 1 calc R
H19C H 0.2988 0.8325 0.4902 0.082 Uiso 1 1 calc R
C20 C 0.2380(11) 0.606(3) 0.4000(6) 0.079(5) Uani 1 1 d .
H20A H 0.2467 0.7331 0.3846 0.095 Uiso 1 1 calc R
H20B H 0.1768 0.5804 0.4029 0.095 Uiso 1 1 calc R
H20C H 0.2647 0.5039 0.3807 0.095 Uiso 1 1 calc R
C21 C 0.3299(9) 0.602(2) 0.6034(5) 0.064(4) Uani 1 1 d .
C22 C 0.3279(11) 0.7523(19) 0.6794(5) 0.057(4) Uani 1 1 d .
H22A H 0.2909 0.7614 0.7074 0.069 Uiso 1 1 calc R
H22B H 0.3369 0.8828 0.6660 0.069 Uiso 1 1 calc R
H22C H 0.3828 0.6963 0.6887 0.069 Uiso 1 1 calc R
C23 C 0.1862(8) 0.4824(19) 0.5709(5) 0.054(3) Uani 1 1 d .
C24 C 0.1377(8) 0.375(2) 0.5997(5) 0.058(3) Uani 1 1 d .
C25 C 0.0422(8) 0.378(3) 0.5970(6) 0.079(5) Uani 1 1 d .
H25A H 0.0187 0.2903 0.6214 0.095 Uiso 1 1 calc R
H25B H 0.0240 0.3337 0.5654 0.095 Uiso 1 1 calc R
H25C H 0.0216 0.5106 0.6026 0.095 Uiso 1 1 calc R
C26 C 0.1708(10) 0.2460(19) 0.6376(7) 0.062(4) Uani 1 1 d .
H26A H 0.1231 0.1847 0.6544 0.074 Uiso 1 1 calc R
H26B H 0.2045 0.3231 0.6603 0.074 Uiso 1 1 calc R
H26C H 0.2068 0.1449 0.6234 0.074 Uiso 1 1 calc R
C27 C 0.1579(11) 0.789(3) 0.5386(7) 0.068(4) Uani 1 1 d .
C28 C 0.1042(11) 0.908(2) 0.5072(9) 0.100(7) Uani 1 1 d .
H28A H 0.1207 1.0456 0.5102 0.121 Uiso 1 1 calc R
H28B H 0.0443 0.8931 0.5163 0.121 Uiso 1 1 calc R
H28C H 0.1118 0.8662 0.4740 0.121 Uiso 1 1 calc R

loop_
_atom_site_aniso_label
_atom_site_aniso_U_11
_atom_site_aniso_U_22
_atom_site_aniso_U_33
_atom_site_aniso_U_23
_atom_site_aniso_U_13
_atom_site_aniso_U_12
O1 0.059(6) 0.067(6) 0.076(6) -0.002(5) -0.003(5) -0.007(5)
O2 0.043(5) 0.070(6) 0.054(5) -0.005(5) -0.007(4) -0.006(5)
O3 0.059(6) 0.073(6) 0.084(8) 0.005(7) -0.003(6) 0.005(6)
O4 0.045(5) 0.066(6) 0.087(7) 0.008(6) -0.003(5) 0.008(5)
O5 0.052(6) 0.095(7) 0.060(6) -0.005(6) -0.001(5) -0.006(6)
O6 0.051(6) 0.103(8) 0.100(9) 0.019(8) -0.002(6) 0.025(6)
O7 0.061(6) 0.081(7) 0.070(6) 0.014(6) -0.003(5) 0.013(5)
O8 0.114(10) 0.075(8) 0.091(8) 0.007(7) -0.023(8) -0.005(7)
O10 0.085(8) 0.059(6) 0.112(9) -0.005(7) -0.018(7) 0.008(6)
O11 0.047(6) 0.166(12) 0.089(8) -0.023(9) 0.002(6) -0.033(7)
N1 0.064(7) 0.056(7) 0.072(7) -0.009(6) 0.006(6) -0.010(5)
N2 0.059(7) 0.078(9) 0.080(9) 0.003(7) 0.009(6) -0.011(6)
C1 0.052(7) 0.058(8) 0.074(9) 0.002(7) 0.003(7) 0.005(6)
C2 0.047(7) 0.050(7) 0.076(9) 0.011(7) -0.002(6) 0.008(6)
C3 0.045(7) 0.085(10) 0.051(8) 0.002(7) 0.002(6) -0.004(7)
C4 0.048(8) 0.077(10) 0.067(9) -0.002(8) 0.006(6) -0.005(7)
C5 0.067(9) 0.079(11) 0.086(11) -0.002(9) -0.002(9) -0.003(8)
C6 0.128(18) 0.134(17) 0.101(15) 0.049(14) 0.053(14) 0.096(16)
C7 0.042(7) 0.067(9) 0.085(10) 0.012(8) 0.003(7) 0.009(7)
C8 0.043(7) 0.069(11) 0.085(12) 0.008(8) -0.005(8) 0.003(6)
C9 0.042(6) 0.062(8) 0.059(8) -0.004(6) 0.002(6) 0.005(6)
C10 0.055(8) 0.060(9) 0.073(9) 0.002(8) -0.001(7) 0.010(6)
C11 0.093(13) 0.057(10) 0.038(7) -0.002(6) 0.009(8) 0.002(7)
C12 0.059(8) 0.083(11) 0.079(10) 0.000(9) 0.006(8) 0.012(8)
C13 0.054(9) 0.173(19) 0.019(5) -0.001(9) -0.006(6) 0.021(11)
C14 0.060(9) 0.106(13) 0.122(15) -0.034(12) -0.037(9) -0.005(9)
C15 0.039(6) 0.085(11) 0.072(9) -0.005(8) -0.003(7) -0.002(7)
C16 0.052(7) 0.056(8) 0.060(7) -0.002(7) -0.005(6) -0.004(6)
C17 0.065(10) 0.083(11) 0.075(11) -0.019(9) -0.012(8) 0.022(9)
C18 0.045(7) 0.065(9) 0.079(10) 0.002(8) 0.008(7) -0.005(7)
C19 0.076(10) 0.071(9) 0.057(9) 0.015(8) -0.001(8) 0.005(8)
C20 0.078(10) 0.084(12) 0.076(11) 0.020(9) 0.006(8) 0.009(9)
C21 0.056(8) 0.080(11) 0.056(8) -0.004(7) 0.000(7) -0.003(7)
C22 0.066(9) 0.069(10) 0.037(7) -0.006(6) -0.008(7) -0.001(6)
C23 0.048(7) 0.056(8) 0.058(8) -0.001(7) -0.006(6) 0.006(6)
C24 0.051(7) 0.053(8) 0.069(8) 0.001(7) -0.001(6) -0.011(6)
C25 0.046(8) 0.106(13) 0.084(11) -0.007(10) 0.008(8) -0.016(8)
C26 0.045(8) 0.060(10) 0.081(11) 0.007(7) -0.007(8) -0.014(5)
C27 0.054(9) 0.066(10) 0.082(11) -0.004(9) 0.007(8) 0.000(8)
C28 0.081(12) 0.041(8) 0.18(2) 0.014(11) 0.018(13) 0.013(8)

loop_
_atom_type_symbol
_atom_type_description
_atom_type_scat_dispersion_real
_atom_type_scat_dispersion_imag
_atom_type_scat_source
C C 0.0181 0.0091 'International Tables Vol C Tables 4.2.6.8 and 6.1.1.4'
H H 0.0000 0.0000 'International Tables Vol C Tables 4.2.6.8 and 6.1.1.4'
N N 0.0311 0.0180 'International Tables Vol C Tables 4.2.6.8 and 6.1.1.4'
O O 0.0492 0.0322 'International Tables Vol C Tables 4.2.6.8 and 6.1.1.4'

loop_
_geom_angle_atom_site_label_1
_geom_angle_atom_site_label_2
_geom_angle_atom_site_label_3
_geom_angle
C21 O1 C22 117.4(12)
C13 O2 C9 121.6(11)
C27 O4 C23 116.7(13)
C7 O7 C8 113.9(12)
C4 N1 C5 116.7(13)
C4 N1 C6 130.6(15)
C5 N1 C6 112.6(14)
C18 N2 C19 120.9(15)
C18 N2 C20 121.9(14)
C19 N2 C20 117.1(14)
C4 C1 C3 117.6(13)
C4 C1 C2 123.2(11)
C3 C1 C2 62.5(10)
C4 C1 H1 114.5
C3 C1 H1 114.5
C2 C1 H1 114.5
C7 C2 C9 119.8(12)
C7 C2 C1 113.0(11)
C9 C2 C1 117.7(12)
C7 C2 C3 116.5(12)
C9 C2 C3 116.5(12)
C1 C2 C3 58.8(9)
C1 C3 C2 58.7(9)
C1 C3 H3A 117.9
C2 C3 H3A 117.9
C1 C3 H3B 117.9
C2 C3 H3B 117.9
H3A C3 H3B 115.1
O3 C4 N1 125.4(15)
O3 C4 C1 120.2(14)
N1 C4 C1 114.4(14)
N1 C5 H5A 109.5
N1 C5 H5B 109.5
H5A C5 H5B 109.5
N1 C5 H5C 109.5
H5A C5 H5C 109.5
H5B C5 H5C 109.5
N1 C6 H6A 109.5
N1 C6 H6B 109.5
H6A C6 H6B 109.5
N1 C6 H6C 109.5
H6A C6 H6C 109.5
H6B C6 H6C 109.5
O6 C7 O7 122.8(14)
O6 C7 C2 123.8(14)
O7 C7 C2 113.2(11)
O7 C8 H8A 109.5
O7 C8 H8B 109.5
H8A C8 H8B 109.5
O7 C8 H8C 109.5
H8A C8 H8C 109.5
H8B C8 H8C 109.5
C10 C9 O2 117.3(11)
C10 C9 C2 125.6(13)
O2 C9 C2 117.0(11)
C9 C10 C11 118.5(13)
C9 C10 C12 122.4(14)
C11 C10 C12 119.2(13)
C10 C11 H11A 109.5
C10 C11 H11B 109.5
H11A C11 H11B 109.5
C10 C11 H11C 109.5
H11A C11 H11C 109.5
H11B C11 H11C 109.5
C10 C12 H12A 109.5
C10 C12 H12B 109.5
H12A C12 H12B 109.5
C10 C12 H12C 109.5
H12A C12 H12C 109.5
H12B C12 H12C 109.5
O10 C13 O2 117.0(17)
O10 C13 C14 132(2)
O2 C13 C14 110.9(14)
C13 C14 H14A 109.5
C13 C14 H14B 109.5
H14A C14 H14B 109.5
C13 C14 H14C 109.5
H14A C14 H14C 109.5
H14B C14 H14C 109.5
C18 C15 C17 121.6(13)
C18 C15 C16 119.4(11)
C17 C15 C16 59.2(10)
C18 C15 H15 115.1
C17 C15 H15 115.1
C16 C15 H15 115.1
C23 C16 C17 117.2(13)
C23 C16 C21 118.3(12)
C17 C16 C21 114.7(12)
C23 C16 C15 120.0(11)
C17 C16 C15 60.0(11)
C21 C16 C15 113.4(11)
C16 C17 C15 60.9(10)
C16 C17 H17A 117.7
C15 C17 H17A 117.7
C16 C17 H17B 117.7
C15 C17 H17B 117.7
H17A C17 H17B 114.8
O5 C18 N2 121.2(15)
O5 C18 C15 119.6(14)
N2 C18 C15 118.9(14)
N2 C19 H19A 109.5
N2 C19 H19B 109.5
H19A C19 H19B 109.5
N2 C19 H19C 109.5
H19A C19 H19C 109.5
H19B C19 H19C 109.5
N2 C20 H20A 109.5
N2 C20 H20B 109.5
H20A C20 H20B 109.5
N2 C20 H20C 109.5
H20A C20 H20C 109.5
H20B C20 H20C 109.5
O11 C21 O1 121.9(14)
O11 C21 C16 125.2(13)
O1 C21 C16 112.8(12)
O1 C22 H22A 109.5
O1 C22 H22B 109.5
H22A C22 H22B 109.5
O1 C22 H22C 109.5
H22A C22 H22C 109.5
H22B C22 H22C 109.5
C24 C23 O4 117.3(11)
C24 C23 C16 126.3(12)
O4 C23 C16 116.3(11)
C23 C24 C26 124.5(12)
C23 C24 C25 122.2(13)
C26 C24 C25 113.3(13)
C24 C25 H25A 109.5
C24 C25 H25B 109.5
H25A C25 H25B 109.5
C24 C25 H25C 109.5
H25A C25 H25C 109.5
H25B C25 H25C 109.5
C24 C26 H26A 109.5
C24 C26 H26B 109.5
H26A C26 H26B 109.5
C24 C26 H26C 109.5
H26A C26 H26C 109.5
H26B C26 H26C 109.5
O8 C27 O4 125.0(17)
O8 C27 C28 120.4(16)
O4 C27 C28 114.4(16)
C27 C28 H28A 109.5
C27 C28 H28B 109.5
H28A C28 H28B 109.5
C27 C28 H28C 109.5
H28A C28 H28C 109.5
H28B C28 H28C 109.5

loop_
_geom_bond_atom_site_label_1
_geom_bond_atom_site_label_2
_geom_bond_distance
O1 C21 1.325(16)
O1 C22 1.444(17)
O2 C13 1.39(2)
O2 C9 1.412(15)
O3 C4 1.242(18)
O4 C27 1.284(18)
O4 C23 1.451(15)
O5 C18 1.266(17)
O6 C7 1.219(15)
O7 C7 1.327(17)
O7 C8 1.437(17)
O8 C27 1.27(2)
O10 C13 1.181(17)
O11 C21 1.226(16)
N1 C4 1.373(18)
N1 C5 1.468(19)
N1 C6 1.49(2)
N2 C18 1.322(18)
N2 C19 1.43(2)
N2 C20 1.45(2)
C1 C4 1.495(19)
C1 C3 1.53(2)
C1 C2 1.53(2)
C1 H1 1.0000
C2 C7 1.482(18)
C2 C9 1.492(17)
C2 C3 1.588(19)
C3 H3A 0.9900
C3 H3B 0.9900
C5 H5A 0.9800
C5 H5B 0.9800
C5 H5C 0.9800
C6 H6A 0.9800
C6 H6B 0.9800
C6 H6C 0.9800
C8 H8A 0.9800
C8 H8B 0.9800
C8 H8C 0.9800
C9 C10 1.331(17)
C10 C11 1.49(2)
C10 C12 1.515(18)
C11 H11A 0.9800
C11 H11B 0.9800
C11 H11C 0.9800
C12 H12A 0.9800
C12 H12B 0.9800
C12 H12C 0.9800
C13 C14 1.48(2)
C14 H14A 0.9800
C14 H14B 0.9800
C14 H14C 0.9800
C15 C18 1.494(19)
C15 C17 1.51(2)
C15 C16 1.525(19)
C15 H15 1.0000
C16 C23 1.488(17)
C16 C17 1.50(2)
C16 C21 1.501(19)
C17 H17A 0.9900
C17 H17B 0.9900
C19 H19A 0.9800
C19 H19B 0.9800
C19 H19C 0.9800
C20 H20A 0.9800
C20 H20B 0.9800
C20 H20C 0.9800
C22 H22A 0.9800
C22 H22B 0.9800
C22 H22C 0.9800
C23 C24 1.334(17)
C24 C26 1.48(2)
C24 C25 1.501(17)
C25 H25A 0.9800
C25 H25B 0.9800
C25 H25C 0.9800
C26 H26A 0.9800
C26 H26B 0.9800
C26 H26C 0.9800
C27 C28 1.47(2)
C28 H28A 0.9800
C28 H28B 0.9800
C28 H28C 0.9800

loop_
_geom_torsion_atom_site_label_1
_geom_torsion_atom_site_label_2
_geom_torsion_atom_site_label_3
_geom_torsion_atom_site_label_4
_geom_torsion
C4 C1 C2 C7 -145.4(14)
C3 C1 C2 C7 108.0(14)
C4 C1 C2 C9 1(2)
C3 C1 C2 C9 -105.7(14)
C4 C1 C2 C3 106.5(16)
C4 C1 C3 C2 -115.1(13)
C7 C2 C3 C1 -102.0(13)
C9 C2 C3 C1 107.8(14)
C5 N1 C4 O3 -4(2)
C6 N1 C4 O3 172.2(16)
C5 N1 C4 C1 175.5(12)
C6 N1 C4 C1 -8(2)
C3 C1 C4 O3 2(2)
C2 C1 C4 O3 -71.2(18)
C3 C1 C4 N1 -177.0(12)
C2 C1 C4 N1 109.3(15)
C8 O7 C7 O6 8(2)
C8 O7 C7 C2 -177.3(12)
C9 C2 C7 O6 -160.5(15)
C1 C2 C7 O6 -15(2)
C3 C2 C7 O6 50(2)
C9 C2 C7 O7 25(2)
C1 C2 C7 O7 170.2(13)
C3 C2 C7 O7 -124.5(14)
C13 O2 C9 C10 124.3(14)
C13 O2 C9 C2 -59.8(16)
C7 C2 C9 C10 -87.5(19)
C1 C2 C9 C10 128.6(16)
C3 C2 C9 C10 62(2)
C7 C2 C9 O2 97.0(16)
C1 C2 C9 O2 -46.9(17)
C3 C2 C9 O2 -113.8(14)
O2 C9 C10 C11 -178.2(12)
C2 C9 C10 C11 6(2)
O2 C9 C10 C12 3(2)
C2 C9 C10 C12 -172.4(14)
C9 O2 C13 O10 8(2)
C9 O2 C13 C14 -179.9(12)
C18 C15 C16 C23 5(2)
C17 C15 C16 C23 -106.0(15)
C18 C15 C16 C17 111.3(16)
C18 C15 C16 C21 -142.6(14)
C17 C15 C16 C21 106.1(14)
C23 C16 C17 C15 110.6(14)
C21 C16 C17 C15 -103.9(13)
C18 C15 C17 C16 -107.7(14)
C19 N2 C18 O5 -179.2(14)
C20 N2 C18 O5 -3(2)
C19 N2 C18 C15 -5(2)
C20 N2 C18 C15 170.7(13)
C17 C15 C18 O5 -8(2)
C16 C15 C18 O5 -78.2(18)
C17 C15 C18 N2 177.5(13)
C16 C15 C18 N2 107.7(16)
C22 O1 C21 O11 6(2)
C22 O1 C21 C16 -177.2(12)
C23 C16 C21 O11 -155.2(16)
C17 C16 C21 O11 60(2)
C15 C16 C21 O11 -7(2)
C23 C16 C21 O1 27.9(18)
C17 C16 C21 O1 -117.1(15)
C15 C16 C21 O1 176.5(12)
C27 O4 C23 C24 121.2(15)
C27 O4 C23 C16 -62.7(16)
C17 C16 C23 C24 60(2)
C21 C16 C23 C24 -84.0(18)
C15 C16 C23 C24 129.6(15)
C17 C16 C23 O4 -115.4(15)
C21 C16 C23 O4 100.3(15)
C15 C16 C23 O4 -46.1(17)
O4 C23 C24 C26 -178.4(13)
C16 C23 C24 C26 6(2)
O4 C23 C24 C25 0(2)
C16 C23 C24 C25 -175.5(14)
C23 O4 C27 O8 3(2)
C23 O4 C27 C28 -172.3(14)
